data_4341136
loop_
_publ_author_name
'Ghosh, Prabir'
'Ray, Ritwika'
'Das, Ankita'
'Lahiri, Goutam Kumar'

_publ_section_title
;
 Revelation of Varying Coordination Modes and Noninnocence of Deprotonated
 2,2'-Bipyridine-3,3'-diol in {Os(bpy)2} Frameworks.
;
_journal_issue 19
_journal_name_full 'Inorganic chemistry'
_journal_page_first 10695
_journal_page_last 10707
_journal_paper_doi 10.1021/ic501852a
_journal_volume 53
_journal_year 2014
_chemical_formula_sum 'C30 H23 Cl N6 O6 Os'
_chemical_formula_weight 789.19
_chemical_name_systematic
; 
 ? 
;
_space_group_IT_number 2
_symmetry_cell_setting triclinic
_symmetry_space_group_name_Hall '-P 1'
_symmetry_space_group_name_H-M 'P -1'
_atom_sites_solution_hydrogens geom
_atom_sites_solution_primary direct
_atom_sites_solution_secondary difmap
_audit_creation_method SHELXL-97
_cell_angle_alpha 77.118(10)
_cell_angle_beta 72.478(10)
_cell_angle_gamma 84.891(13)
_cell_formula_units_Z 2
_cell_length_a 8.608(2)
_cell_length_b 13.845(4)
_cell_length_c 14.172(4)
_cell_measurement_reflns_used 5233
_cell_measurement_temperature 100(2)
_cell_measurement_theta_max 29.08
_cell_measurement_theta_min 3.02
_cell_volume 1569.6(7)
_computing_cell_refinement 'CrystalClear-SM Expert 2.1 b24 (Rigaku, 2012)'
_computing_data_collection 'CrystalClear-SM Expert 2.1 b24 (Rigaku, 2012)'
_computing_data_reduction 'CrystalClear-SM Expert 2.1 b24 (Rigaku, 2012)'
_computing_molecular_graphics 'Bruker SHELXTL'
_computing_publication_material ORTEP
_computing_structure_refinement 'SHELXL-97 (Sheldrick, 2008)'
_computing_structure_solution 'SHELXS-97 (Sheldrick, 2008)'
_diffrn_ambient_temperature 100(2)
_diffrn_detector_area_resol_mean 7.111
_diffrn_measured_fraction_theta_full 0.994
_diffrn_measured_fraction_theta_max 0.994
_diffrn_measurement_device_type 'Rigaku Saturn724+ (4x4 bin mode)'
_diffrn_measurement_method 'profile data from \w-scans'
_diffrn_radiation_monochromator graphite
_diffrn_radiation_source 'fine-focus sealed tube'
_diffrn_radiation_type MoK\a
_diffrn_radiation_wavelength 0.71075
_diffrn_reflns_av_R_equivalents 0.0557
_diffrn_reflns_av_unetI/netI 0.0793
_diffrn_reflns_limit_h_max 8
_diffrn_reflns_limit_h_min -10
_diffrn_reflns_limit_k_max 16
_diffrn_reflns_limit_k_min -16
_diffrn_reflns_limit_l_max 16
_diffrn_reflns_limit_l_min -16
_diffrn_reflns_number 11725
_diffrn_reflns_theta_full 25.00
_diffrn_reflns_theta_max 25.00
_diffrn_reflns_theta_min 3.02
_exptl_absorpt_coefficient_mu 4.198
_exptl_absorpt_correction_T_max 0.4873
_exptl_absorpt_correction_T_min 0.4873
_exptl_absorpt_correction_type numerical
_exptl_crystal_colour black
_exptl_crystal_density_diffrn 1.670
_exptl_crystal_density_method 'not measured'
_exptl_crystal_description block
_exptl_crystal_F_000 772
_exptl_crystal_size_max 0.343
_exptl_crystal_size_mid 0.182
_exptl_crystal_size_min 0.052
_refine_diff_density_max 1.380
_refine_diff_density_min -1.018
_refine_diff_density_rms 0.143
_refine_ls_extinction_method none
_refine_ls_goodness_of_fit_ref 1.005
_refine_ls_hydrogen_treatment mixed
_refine_ls_matrix_type full
_refine_ls_number_parameters 397
_refine_ls_number_reflns 5495
_refine_ls_number_restraints 62
_refine_ls_restrained_S_all 1.001
_refine_ls_R_factor_all 0.0384
_refine_ls_R_factor_gt 0.0332
_refine_ls_shift/su_max 0.001
_refine_ls_shift/su_mean 0.000
_refine_ls_structure_factor_coef Fsqd
_refine_ls_weighting_details 'calc w=1/[\s^2^(Fo^2^)+(0.0153P)^2^+0.0000P] where P=(Fo^2^+2Fc^2^)/3'
_refine_ls_weighting_scheme calc
_refine_ls_wR_factor_gt 0.0669
_refine_ls_wR_factor_ref 0.0697
_reflns_number_gt 4905
_reflns_number_total 5495
_reflns_threshold_expression >2sigma(I)
_cod_data_source_file ic501852a_si_002.cif
_cod_data_source_block '[1]ClO4'
_cod_depositor_comments
;
The following automatic conversions were performed:

'_symmetry_cell_setting' value 'Triclinic' changed to 'triclinic'
according to
/home/saulius/struct/COD-crude-data--automatic-downloads/rss-feeds/ACS/lib/dictionaries/cif_core.dic
dictionary named 'cif_core.dic' version 2.4.2 from
2011-04-26.

'_exptl_absorpt_correction_type' value 'Numerical'
changed to 'numerical' according to
/home/saulius/struct/COD-crude-data--automatic-downloads/rss-feeds/ACS/lib/dictionaries/cif_core.dic
dictionary named 'cif_core.dic' version 2.4.2 from 2011-04-26.

Automatic conversion script
Id: cif_fix_values 2281 2013-09-26 08:29:07Z andrius 

 Adding full bibliography for 4341133--4341136.cif.
;
_cod_original_sg_symbol_H-M p-1
_cod_database_code 4341136

loop_
_symmetry_equiv_pos_as_xyz
'x, y, z'
'-x, -y, -z'

loop_
_atom_site_label
_atom_site_type_symbol
_atom_site_fract_x
_atom_site_fract_y
_atom_site_fract_z
_atom_site_U_iso_or_equiv
_atom_site_adp_type
_atom_site_occupancy
_atom_site_symmetry_multiplicity
_atom_site_calc_flag
_atom_site_refinement_flags
Os1 Os 0.04191(2) 0.330857(14) 0.308786(15) 0.01339(7) Uani 1 1 d .
Cl1 Cl 0.35571(16) 0.18038(10) 0.62757(12) 0.0272(3) Uani 1 1 d .
O2 O -0.0772(4) 0.4650(2) 0.2765(2) 0.0162(8) Uani 1 1 d .
O1 O 0.3541(4) 0.5235(3) -0.0794(3) 0.0311(10) Uani 1 1 d .
H111 H 0.2925 0.5694 -0.0582 0.047 Uiso 1 1 calc R
O5 O 0.1944(4) 0.1556(3) 0.6295(3) 0.0391(11) Uani 1 1 d .
O3 O 0.4759(5) 0.1479(4) 0.5451(4) 0.0658(18) Uani 1 1 d .
O4 O 0.3886(6) 0.1317(4) 0.7176(4) 0.096(2) Uani 1 1 d .
O6 O 0.3672(4) 0.2847(3) 0.6133(4) 0.0461(13) Uani 1 1 d .
N5 N 0.1198(5) 0.1888(3) 0.3507(3) 0.0149(10) Uani 1 1 d .
N2 N 0.1315(6) 0.6049(3) 0.0280(3) 0.0284(12) Uani 1 1 d .
N3 N 0.2125(5) 0.4032(3) 0.3411(3) 0.0152(10) Uani 1 1 d .
N4 N -0.0601(5) 0.3252(3) 0.4608(3) 0.0162(6) Uani 1 1 d U
N6 N -0.1276(4) 0.2530(3) 0.2838(3) 0.0145(9) Uani 1 1 d .
N1 N 0.1731(5) 0.3461(3) 0.1551(3) 0.0174(8) Uani 1 1 d U
C19 C -0.2483(6) 0.2690(4) 0.6231(4) 0.0178(6) Uani 1 1 d U
H19 H -0.3452 0.2348 0.6622 0.021 Uiso 1 1 calc R
C11 C 0.3516(6) 0.4447(3) 0.2747(4) 0.0160(11) Uani 1 1 d .
H11 H 0.3791 0.4376 0.2064 0.019 Uiso 1 1 calc R
C10 C -0.0363(6) 0.5326(4) 0.1953(4) 0.0173(12) Uani 1 1 d .
C1 C 0.2568(6) 0.2655(4) 0.1279(4) 0.0217(13) Uani 1 1 d .
H1 H 0.2339 0.2037 0.1742 0.026 Uiso 1 1 calc R
C18 C -0.1574(6) 0.3087(4) 0.6701(4) 0.0179(6) Uani 1 1 d U
H18 H -0.1903 0.3014 0.7416 0.021 Uiso 1 1 calc R
C9 C -0.1266(6) 0.6226(4) 0.1928(4) 0.0224(10) Uani 1 1 d U
H9 H -0.2190 0.6285 0.2486 0.027 Uiso 1 1 calc R
C21 C 0.2461(6) 0.1611(4) 0.3903(4) 0.0234(13) Uani 1 1 d .
H21 H 0.3044 0.2111 0.4007 0.028 Uiso 1 1 calc R
C30 C -0.2529(6) 0.2924(4) 0.2473(4) 0.0174(12) Uani 1 1 d .
H30 H -0.2698 0.3623 0.2357 0.021 Uiso 1 1 calc R
C13 C 0.4159(6) 0.5105(4) 0.4006(4) 0.0189(12) Uani 1 1 d .
H13 H 0.4837 0.5483 0.4198 0.023 Uiso 1 1 calc R
C25 C 0.0327(6) 0.1155(4) 0.3404(4) 0.0173(12) Uani 1 1 d .
C16 C 0.0287(6) 0.3663(4) 0.5078(4) 0.0165(6) Uani 1 1 d U
C17 C -0.0189(6) 0.3587(4) 0.6120(4) 0.0171(6) Uani 1 1 d U
H17 H 0.0439 0.3878 0.6427 0.021 Uiso 1 1 calc R
C22 C 0.2932(6) 0.0634(4) 0.4160(4) 0.0243(14) Uani 1 1 d .
H22 H 0.3834 0.0470 0.4425 0.029 Uiso 1 1 calc R
C4 C 0.3206(6) 0.4401(4) -0.0107(4) 0.0224(13) Uani 1 1 d .
C15 C 0.1776(6) 0.4151(4) 0.4396(4) 0.0173(12) Uani 1 1 d .
C27 C -0.2066(6) 0.0910(4) 0.2798(4) 0.0249(13) Uani 1 1 d .
H27 H -0.1891 0.0212 0.2912 0.030 Uiso 1 1 calc R
C26 C -0.1056(6) 0.1517(4) 0.3005(4) 0.0185(12) Uani 1 1 d .
C28 C -0.3339(6) 0.1348(4) 0.2420(4) 0.0278(14) Uani 1 1 d .
H28 H -0.4045 0.0951 0.2272 0.033 Uiso 1 1 calc R
C14 C 0.2770(6) 0.4680(4) 0.4698(4) 0.0170(12) Uani 1 1 d .
H14 H 0.2494 0.4748 0.5382 0.020 Uiso 1 1 calc R
C7 C 0.0455(7) 0.6906(4) 0.0309(5) 0.0353(16) Uani 1 1 d .
H7 H 0.0759 0.7449 -0.0248 0.042 Uiso 1 1 calc R
C12 C 0.4540(6) 0.4965(4) 0.3023(4) 0.0195(12) Uani 1 1 d .
H12 H 0.5513 0.5227 0.2538 0.023 Uiso 1 1 calc R
C6 C 0.0942(6) 0.5239(4) 0.1063(4) 0.0205(13) Uani 1 1 d .
C8 C -0.0866(6) 0.7022(4) 0.1131(4) 0.0237(10) Uani 1 1 d U
H8 H -0.1472 0.7629 0.1142 0.028 Uiso 1 1 calc R
C24 C 0.0758(6) 0.0152(4) 0.3659(4) 0.0233(13) Uani 1 1 d .
H24 H 0.0144 -0.0345 0.3578 0.028 Uiso 1 1 calc R
C3 C 0.4099(6) 0.3550(4) -0.0325(4) 0.0264(14) Uani 1 1 d .
H3 H 0.4941 0.3580 -0.0944 0.032 Uiso 1 1 calc R
C23 C 0.2086(6) -0.0109(4) 0.4031(4) 0.0260(14) Uani 1 1 d .
H23 H 0.2410 -0.0785 0.4194 0.031 Uiso 1 1 calc R
C29 C -0.3563(6) 0.2359(4) 0.2264(4) 0.0238(13) Uani 1 1 d .
H29 H -0.4431 0.2666 0.2013 0.029 Uiso 1 1 calc R
C5 C 0.1970(6) 0.4349(4) 0.0848(4) 0.0177(9) Uani 1 1 d U
C20 C -0.1986(6) 0.2792(4) 0.5196(4) 0.0172(6) Uani 1 1 d U
H20 H -0.2641 0.2530 0.4884 0.021 Uiso 1 1 calc R
C2 C 0.3759(7) 0.2670(4) 0.0354(4) 0.0290(15) Uani 1 1 d .
H2 H 0.4324 0.2077 0.0200 0.035 Uiso 1 1 calc R

loop_
_atom_site_aniso_label
_atom_site_aniso_U_11
_atom_site_aniso_U_22
_atom_site_aniso_U_33
_atom_site_aniso_U_23
_atom_site_aniso_U_13
_atom_site_aniso_U_12
Os1 0.01497(12) 0.00868(11) 0.01637(13) -0.00207(9) -0.00391(10) -0.00301(8)
Cl1 0.0269(8) 0.0132(7) 0.0423(10) 0.0014(7) -0.0154(8) -0.0037(6)
O2 0.0175(19) 0.015(2) 0.014(2) -0.0030(16) -0.0007(17) -0.0011(15)
O1 0.041(2) 0.022(2) 0.023(2) -0.0047(19) 0.001(2) -0.0007(19)
O5 0.022(2) 0.023(2) 0.072(3) -0.007(2) -0.013(2) -0.0070(18)
O3 0.022(2) 0.084(4) 0.116(5) -0.079(4) -0.019(3) 0.017(3)
O4 0.084(4) 0.124(5) 0.073(4) 0.067(4) -0.058(4) -0.064(4)
O6 0.029(2) 0.014(2) 0.088(4) -0.012(2) -0.006(3) -0.0032(18)
N5 0.013(2) 0.015(2) 0.015(2) -0.006(2) 0.001(2) -0.0006(18)
N2 0.047(3) 0.013(3) 0.018(3) 0.006(2) -0.005(3) -0.005(2)
N3 0.012(2) 0.010(2) 0.020(3) 0.002(2) -0.002(2) 0.0007(18)
N4 0.0177(13) 0.0118(12) 0.0173(14) -0.0003(11) -0.0046(12) 0.0004(10)
N6 0.015(2) 0.011(2) 0.015(2) -0.0021(19) -0.002(2) -0.0002(18)
N1 0.0165(17) 0.0162(19) 0.019(2) -0.0041(16) -0.0049(17) 0.0003(16)
C19 0.0199(13) 0.0125(13) 0.0181(14) 0.0005(12) -0.0038(12) -0.0009(11)
C11 0.023(3) 0.010(3) 0.011(3) 0.003(2) -0.003(2) -0.005(2)
C10 0.020(3) 0.014(3) 0.020(3) -0.001(2) -0.010(3) -0.004(2)
C1 0.031(3) 0.012(3) 0.021(3) -0.001(2) -0.008(3) 0.001(2)
C18 0.0204(13) 0.0131(13) 0.0176(14) 0.0002(12) -0.0041(12) -0.0005(11)
C9 0.031(2) 0.017(2) 0.021(2) -0.0030(18) -0.009(2) 0.0003(19)
C21 0.022(3) 0.023(3) 0.030(4) -0.007(3) -0.013(3) 0.000(2)
C30 0.018(3) 0.014(3) 0.018(3) -0.001(2) -0.003(2) 0.001(2)
C13 0.022(3) 0.012(3) 0.026(3) -0.002(2) -0.013(3) -0.004(2)
C25 0.017(3) 0.016(3) 0.019(3) -0.005(2) -0.003(2) -0.005(2)
C16 0.0182(13) 0.0122(13) 0.0174(14) -0.0003(11) -0.0050(12) 0.0006(10)
C17 0.0194(13) 0.0128(13) 0.0174(14) -0.0004(12) -0.0050(12) -0.0001(11)
C22 0.017(3) 0.021(3) 0.030(4) -0.001(3) -0.004(3) 0.003(2)
C4 0.029(3) 0.017(3) 0.018(3) 0.005(3) -0.008(3) -0.003(3)
C15 0.016(3) 0.017(3) 0.020(3) -0.006(2) -0.006(3) 0.003(2)
C27 0.024(3) 0.015(3) 0.035(4) -0.005(3) -0.005(3) -0.006(2)
C26 0.020(3) 0.018(3) 0.019(3) -0.009(2) -0.003(3) -0.002(2)
C28 0.024(3) 0.037(4) 0.026(4) -0.015(3) -0.006(3) -0.006(3)
C14 0.024(3) 0.013(3) 0.016(3) -0.001(2) -0.011(3) 0.000(2)
C7 0.052(4) 0.014(3) 0.031(4) 0.007(3) -0.007(3) 0.003(3)
C12 0.015(3) 0.015(3) 0.027(3) 0.000(3) -0.006(3) 0.000(2)
C6 0.022(3) 0.023(3) 0.017(3) -0.004(3) -0.006(3) -0.001(2)
C8 0.032(2) 0.017(2) 0.021(2) -0.0021(18) -0.008(2) 0.0009(19)
C24 0.021(3) 0.011(3) 0.033(4) -0.001(3) -0.001(3) -0.005(2)
C3 0.028(3) 0.022(3) 0.018(3) 0.000(3) 0.006(3) 0.004(3)
C23 0.028(3) 0.010(3) 0.037(4) 0.000(3) -0.008(3) 0.001(2)
C29 0.021(3) 0.020(3) 0.034(4) -0.015(3) -0.008(3) 0.002(2)
C5 0.0170(18) 0.017(2) 0.019(2) -0.0040(16) -0.0052(17) -0.0003(16)
C20 0.0191(13) 0.0122(13) 0.0180(14) 0.0001(12) -0.0044(12) -0.0009(10)
C2 0.036(3) 0.027(4) 0.024(4) -0.013(3) -0.006(3) 0.009(3)

loop_
_atom_type_symbol
_atom_type_description
_atom_type_scat_dispersion_real
_atom_type_scat_dispersion_imag
_atom_type_scat_source
C C 0.0033 0.0016 'International Tables Vol C Tables 4.2.6.8 and 6.1.1.4'
H H 0.0000 0.0000 'International Tables Vol C Tables 4.2.6.8 and 6.1.1.4'
Cl Cl 0.1484 0.1585 'International Tables Vol C Tables 4.2.6.8 and 6.1.1.4'
N N 0.0061 0.0033 'International Tables Vol C Tables 4.2.6.8 and 6.1.1.4'
O O 0.0106 0.0060 'International Tables Vol C Tables 4.2.6.8 and 6.1.1.4'
Os Os -1.2165 7.6030 'International Tables Vol C Tables 4.2.6.8 and 6.1.1.4'

loop_
_geom_angle_atom_site_label_1
_geom_angle_atom_site_label_2
_geom_angle_atom_site_label_3
_geom_angle
N5 Os1 N6 78.88(15)
N5 Os1 N4 85.66(15)
N6 Os1 N4 99.14(16)
N5 Os1 N3 98.54(15)
N6 Os1 N3 176.75(16)
N4 Os1 N3 78.61(17)
N5 Os1 O2 170.05(14)
N6 Os1 O2 92.92(14)
N4 Os1 O2 90.14(14)
N3 Os1 O2 89.44(13)
N5 Os1 N1 95.24(15)
N6 Os1 N1 88.64(16)
N4 Os1 N1 172.19(15)
N3 Os1 N1 93.58(16)
O2 Os1 N1 90.14(14)
O4 Cl1 O6 110.9(3)
O4 Cl1 O3 108.1(3)
O6 Cl1 O3 108.1(3)
O4 Cl1 O5 109.7(3)
O6 Cl1 O5 110.2(2)
O3 Cl1 O5 109.8(3)
C10 O2 Os1 127.2(3)
C4 O1 H111 109.5
C21 N5 C25 117.9(4)
C21 N5 Os1 125.7(3)
C25 N5 Os1 116.4(3)
C7 N2 C6 121.9(5)
C11 N3 C15 116.6(4)
C11 N3 Os1 126.9(3)
C15 N3 Os1 116.4(3)
C20 N4 C16 117.5(4)
C20 N4 Os1 126.2(3)
C16 N4 Os1 116.2(3)
C30 N6 C26 117.6(4)
C30 N6 Os1 125.9(3)
C26 N6 Os1 116.3(3)
C1 N1 C5 118.3(4)
C1 N1 Os1 116.1(3)
C5 N1 Os1 125.0(3)
C20 C19 C18 120.0(5)
C20 C19 H19 120.0
C18 C19 H19 120.0
N3 C11 C12 122.8(5)
N3 C11 H11 118.6
C12 C11 H11 118.6
O2 C10 C9 117.8(5)
O2 C10 C6 125.4(5)
C9 C10 C6 116.8(5)
N1 C1 C2 123.8(5)
N1 C1 H1 118.1
C2 C1 H1 118.1
C17 C18 C19 119.0(5)
C17 C18 H18 120.5
C19 C18 H18 120.5
C8 C9 C10 122.7(5)
C8 C9 H9 118.6
C10 C9 H9 118.6
N5 C21 C22 122.5(5)
N5 C21 H21 118.7
C22 C21 H21 118.7
N6 C30 C29 122.9(5)
N6 C30 H30 118.6
C29 C30 H30 118.6
C14 C13 C12 118.2(5)
C14 C13 H13 120.9
C12 C13 H13 120.9
N5 C25 C24 121.5(4)
N5 C25 C26 114.3(4)
C24 C25 C26 124.2(5)
N4 C16 C17 121.8(5)
N4 C16 C15 114.6(4)
C17 C16 C15 123.5(5)
C18 C17 C16 119.4(5)
C18 C17 H17 120.3
C16 C17 H17 120.3
C21 C22 C23 119.9(5)
C21 C22 H22 120.1
C23 C22 H22 120.1
O1 C4 C3 118.0(5)
O1 C4 C5 122.6(5)
C3 C4 C5 119.4(5)
N3 C15 C14 122.2(5)
N3 C15 C16 113.9(4)
C14 C15 C16 123.9(5)
C28 C27 C26 118.7(5)
C28 C27 H27 120.6
C26 C27 H27 120.6
N6 C26 C27 121.8(4)
N6 C26 C25 113.9(4)
C27 C26 C25 124.3(5)
C29 C28 C27 119.3(5)
C29 C28 H28 120.4
C27 C28 H28 120.4
C13 C14 C15 119.9(5)
C13 C14 H14 120.0
C15 C14 H14 120.0
N2 C7 C8 121.9(5)
N2 C7 H7 119.1
C8 C7 H7 119.1
C11 C12 C13 120.2(5)
C11 C12 H12 119.9
C13 C12 H12 119.9
N2 C6 C10 118.9(5)
N2 C6 C5 113.2(5)
C10 C6 C5 127.9(5)
C9 C8 C7 117.6(5)
C9 C8 H8 121.2
C7 C8 H8 121.2
C23 C24 C25 119.4(5)
C23 C24 H24 120.3
C25 C24 H24 120.3
C2 C3 C4 119.7(5)
C2 C3 H3 120.2
C4 C3 H3 120.2
C24 C23 C22 118.7(5)
C24 C23 H23 120.6
C22 C23 H23 120.6
C28 C29 C30 119.8(5)
C28 C29 H29 120.1
C30 C29 H29 120.1
N1 C5 C4 119.5(4)
N1 C5 C6 120.6(5)
C4 C5 C6 119.8(5)
N4 C20 C19 122.3(5)
N4 C20 H20 118.8
C19 C20 H20 118.8
C3 C2 C1 119.0(5)
C3 C2 H2 120.5
C1 C2 H2 120.5

loop_
_geom_bond_atom_site_label_1
_geom_bond_atom_site_label_2
_geom_bond_distance
Os1 N5 2.038(4)
Os1 N6 2.044(4)
Os1 N4 2.053(4)
Os1 N3 2.059(4)
Os1 O2 2.067(3)
Os1 N1 2.102(4)
Cl1 O4 1.401(5)
Cl1 O6 1.422(4)
Cl1 O3 1.436(4)
Cl1 O5 1.451(4)
O2 C10 1.288(6)
O1 C4 1.324(6)
O1 H111 0.8400
N5 C21 1.357(5)
N5 C25 1.372(6)
N2 C7 1.344(6)
N2 C6 1.374(7)
N3 C11 1.361(6)
N3 C15 1.381(6)
N4 C20 1.350(6)
N4 C16 1.380(6)
N6 C30 1.354(5)
N6 C26 1.374(6)
N1 C1 1.340(6)
N1 C5 1.387(6)
C19 C20 1.377(7)
C19 C18 1.383(6)
C19 H19 0.9500
C11 C12 1.374(6)
C11 H11 0.9500
C10 C9 1.408(6)
C10 C6 1.435(7)
C1 C2 1.397(7)
C1 H1 0.9500
C18 C17 1.370(7)
C18 H18 0.9500
C9 C8 1.374(7)
C9 H9 0.9500
C21 C22 1.378(7)
C21 H21 0.9500
C30 C29 1.370(7)
C30 H30 0.9500
C13 C14 1.378(7)
C13 C12 1.386(7)
C13 H13 0.9500
C25 C24 1.400(6)
C25 C26 1.471(6)
C16 C17 1.391(7)
C16 C15 1.466(7)
C17 H17 0.9500
C22 C23 1.386(7)
C22 H22 0.9500
C4 C3 1.390(7)
C4 C5 1.439(7)
C15 C14 1.387(6)
C27 C28 1.395(7)
C27 C26 1.393(7)
C27 H27 0.9500
C28 C29 1.373(7)
C28 H28 0.9500
C14 H14 0.9500
C7 C8 1.389(7)
C7 H7 0.9500
C12 H12 0.9500
C6 C5 1.485(6)
C8 H8 0.9500
C24 C23 1.385(6)
C24 H24 0.9500
C3 C2 1.367(8)
C3 H3 0.9500
C23 H23 0.9500
C29 H29 0.9500
C20 H20 0.9500
C2 H2 0.9500

loop_
_geom_torsion_atom_site_label_1
_geom_torsion_atom_site_label_2
_geom_torsion_atom_site_label_3
_geom_torsion_atom_site_label_4
_geom_torsion
N5 Os1 O2 C10 -138.5(8)
N6 Os1 O2 C10 -104.3(4)
N4 Os1 O2 C10 156.5(4)
N3 Os1 O2 C10 77.9(4)
N1 Os1 O2 C10 -15.7(4)
N6 Os1 N5 C21 -176.2(4)
N4 Os1 N5 C21 -76.0(4)
N3 Os1 N5 C21 1.8(4)
O2 Os1 N5 C21 -141.3(7)
N1 Os1 N5 C21 96.2(4)
N6 Os1 N5 C25 1.7(4)
N4 Os1 N5 C25 101.9(4)
N3 Os1 N5 C25 179.7(4)
O2 Os1 N5 C25 36.7(10)
N1 Os1 N5 C25 -85.8(4)
N5 Os1 N3 C11 97.9(4)
N6 Os1 N3 C11 135(2)
N4 Os1 N3 C11 -178.3(4)
O2 Os1 N3 C11 -88.0(4)
N1 Os1 N3 C11 2.1(4)
N5 Os1 N3 C15 -85.6(3)
N6 Os1 N3 C15 -48(3)
N4 Os1 N3 C15 -1.9(3)
O2 Os1 N3 C15 88.4(3)
N1 Os1 N3 C15 178.5(3)
N5 Os1 N4 C20 -76.9(4)
N6 Os1 N4 C20 1.1(4)
N3 Os1 N4 C20 -176.5(4)
O2 Os1 N4 C20 94.1(4)
N1 Os1 N4 C20 -173.9(9)
N5 Os1 N4 C16 98.0(3)
N6 Os1 N4 C16 176.0(3)
N3 Os1 N4 C16 -1.6(3)
O2 Os1 N4 C16 -91.0(3)
N1 Os1 N4 C16 1.1(12)
N5 Os1 N6 C30 -179.1(4)
N4 Os1 N6 C30 97.2(4)
N3 Os1 N6 C30 143(2)
O2 Os1 N6 C30 6.6(4)
N1 Os1 N6 C30 -83.5(4)
N5 Os1 N6 C26 -3.1(3)
N4 Os1 N6 C26 -86.8(4)
N3 Os1 N6 C26 -41(3)
O2 Os1 N6 C26 -177.4(4)
N1 Os1 N6 C26 92.5(4)
N5 Os1 N1 C1 3.1(4)
N6 Os1 N1 C1 -75.6(4)
N4 Os1 N1 C1 99.4(11)
N3 Os1 N1 C1 102.0(4)
O2 Os1 N1 C1 -168.6(4)
N5 Os1 N1 C5 -167.6(4)
N6 Os1 N1 C5 113.7(4)
N4 Os1 N1 C5 -71.3(11)
N3 Os1 N1 C5 -68.7(4)
O2 Os1 N1 C5 20.7(4)
C15 N3 C11 C12 -0.2(7)
Os1 N3 C11 C12 176.3(3)
Os1 O2 C10 C9 -174.3(3)
Os1 O2 C10 C6 5.9(7)
C5 N1 C1 C2 5.0(7)
Os1 N1 C1 C2 -166.3(4)
C20 C19 C18 C17 0.6(7)
O2 C10 C9 C8 175.2(5)
C6 C10 C9 C8 -4.9(7)
C25 N5 C21 C22 2.8(8)
Os1 N5 C21 C22 -179.3(4)
C26 N6 C30 C29 -0.2(8)
Os1 N6 C30 C29 175.8(4)
C21 N5 C25 C24 -2.5(7)
Os1 N5 C25 C24 179.4(4)
C21 N5 C25 C26 177.9(4)
Os1 N5 C25 C26 -0.2(6)
C20 N4 C16 C17 1.8(6)
Os1 N4 C16 C17 -173.5(3)
C20 N4 C16 C15 180.0(4)
Os1 N4 C16 C15 4.6(5)
C19 C18 C17 C16 -1.5(7)
N4 C16 C17 C18 0.2(7)
C15 C16 C17 C18 -177.7(4)
N5 C21 C22 C23 -1.0(9)
C11 N3 C15 C14 1.0(6)
Os1 N3 C15 C14 -175.8(3)
C11 N3 C15 C16 -178.4(4)
Os1 N3 C15 C16 4.8(5)
N4 C16 C15 N3 -6.1(6)
C17 C16 C15 N3 172.0(4)
N4 C16 C15 C14 174.5(4)
C17 C16 C15 C14 -7.4(7)
C30 N6 C26 C27 0.7(7)
Os1 N6 C26 C27 -175.7(4)
C30 N6 C26 C25 -179.8(4)
Os1 N6 C26 C25 3.8(6)
C28 C27 C26 N6 -0.5(8)
C28 C27 C26 C25 180.0(5)
N5 C25 C26 N6 -2.3(7)
C24 C25 C26 N6 178.1(5)
N5 C25 C26 C27 177.2(5)
C24 C25 C26 C27 -2.4(9)
C26 C27 C28 C29 -0.1(8)
C12 C13 C14 C15 -1.7(7)
N3 C15 C14 C13 -0.1(7)
C16 C15 C14 C13 179.3(4)
C6 N2 C7 C8 -0.3(9)
N3 C11 C12 C13 -1.6(7)
C14 C13 C12 C11 2.5(7)
C7 N2 C6 C10 -2.5(8)
C7 N2 C6 C5 176.1(5)
O2 C10 C6 N2 -175.2(5)
C9 C10 C6 N2 4.9(7)
O2 C10 C6 C5 6.5(8)
C9 C10 C6 C5 -173.4(5)
C10 C9 C8 C7 2.2(8)
N2 C7 C8 C9 0.5(9)
N5 C25 C24 C23 0.5(8)
C26 C25 C24 C23 -180.0(5)
O1 C4 C3 C2 -178.2(5)
C5 C4 C3 C2 2.0(8)
C25 C24 C23 C22 1.4(8)
C21 C22 C23 C24 -1.1(9)
C27 C28 C29 C30 0.5(8)
N6 C30 C29 C28 -0.4(8)
C1 N1 C5 C4 -5.9(7)
Os1 N1 C5 C4 164.6(3)
C1 N1 C5 C6 172.9(4)
Os1 N1 C5 C6 -16.5(6)
O1 C4 C5 N1 -177.2(4)
C3 C4 C5 N1 2.6(7)
O1 C4 C5 C6 3.9(8)
C3 C4 C5 C6 -176.3(5)
N2 C6 C5 N1 -178.7(4)
C10 C6 C5 N1 -0.3(8)
N2 C6 C5 C4 0.2(7)
C10 C6 C5 C4 178.6(5)
C16 N4 C20 C19 -2.7(7)
Os1 N4 C20 C19 172.1(3)
C18 C19 C20 N4 1.6(7)
C4 C3 C2 C1 -3.1(8)
N1 C1 C2 C3 -0.5(8)

loop_
_platon_squeeze_void_nr
_platon_squeeze_void_average_x
_platon_squeeze_void_average_y
_platon_squeeze_void_average_z
_platon_squeeze_void_volume
_platon_squeeze_void_count_electrons
_platon_squeeze_void_content
1 -0.033 0.000 0.000 258 41 ' '
